data_7021162
loop_
_publ_author_name
'Keske, Eric C.'
'Zenkina, Olena V.'
'Asadi, Ali'
'Sun, Hongsui'
'Praetorius, Jeremy M.'
'Allen, Daryl P.'
'Covelli, Danielle'
'Patrick, Brian O.'
'Wang, Ruiyao'
'Kennepohl, Pierre'
'James, Brian R.'
'Crudden, Cathleen M.'

_publ_section_title
;
 Dioxygen adducts of rhodium N-heterocyclic carbene complexes.
;
_journal_issue 20
_journal_name_full 'Dalton transactions (Cambridge, England : 2003)'
_journal_page_first 7414
_journal_page_last 7423
_journal_paper_doi 10.1039/c3dt32264e
_journal_volume 42
_journal_year 2013
_chemical_formula_sum 'C45 H51 Cl N2 O2 P Rh'
_chemical_formula_weight 821.21
_chemical_name_systematic
;
?
;
_space_group_IT_number 169
_symmetry_cell_setting hexagonal
_symmetry_space_group_name_Hall 'P 61'
_symmetry_space_group_name_H-M 'P 61'
_atom_sites_solution_hydrogens geom
_atom_sites_solution_primary direct
_atom_sites_solution_secondary difmap
_audit_creation_method SHELXL-97
_cell_angle_alpha 90.00
_cell_angle_beta 90.00
_cell_angle_gamma 120.00
_cell_formula_units_Z 6
_cell_length_a 25.6970(10)
_cell_length_b 25.697
_cell_length_c 12.2498(5)
_cell_measurement_reflns_used 5970
_cell_measurement_temperature 173(2)
_cell_measurement_theta_max 21.10
_cell_measurement_theta_min 2.30
_cell_volume 7005.3(4)
_computing_cell_refinement 'Bruker SAINT'
_computing_data_collection 'Bruker APEX2'
_computing_data_reduction 'Bruker SAINT'
_computing_molecular_graphics 'Bruker SHELXTL'
_computing_publication_material 'Bruker SHELXTL'
_computing_structure_refinement 'SHELXL-97 (Sheldrick, 2008)'
_computing_structure_solution 'SHELXS-97 (Sheldrick, 2008)'
_diffrn_ambient_temperature 173(2)
_diffrn_measured_fraction_theta_full 0.996
_diffrn_measured_fraction_theta_max 0.996
_diffrn_measurement_device_type 'Bruker X8 APEX II'
_diffrn_measurement_method 'area detector'
_diffrn_radiation_monochromator graphite
_diffrn_radiation_source 'fine-focus sealed tube'
_diffrn_radiation_type MoK\a
_diffrn_radiation_wavelength 0.71073
_diffrn_reflns_av_R_equivalents 0.0772
_diffrn_reflns_av_sigmaI/netI 0.0634
_diffrn_reflns_limit_h_max 29
_diffrn_reflns_limit_h_min -30
_diffrn_reflns_limit_k_max 30
_diffrn_reflns_limit_k_min -30
_diffrn_reflns_limit_l_max 14
_diffrn_reflns_limit_l_min -14
_diffrn_reflns_number 44153
_diffrn_reflns_theta_full 25.05
_diffrn_reflns_theta_max 25.05
_diffrn_reflns_theta_min 1.58
_exptl_absorpt_coefficient_mu 0.491
_exptl_absorpt_correction_T_max 0.952
_exptl_absorpt_correction_T_min 0.818
_exptl_absorpt_correction_type multi-scan
_exptl_absorpt_process_details 'SADABS, (Sheldrick, 2004)'
_exptl_crystal_colour blue
_exptl_crystal_density_diffrn 1.168
_exptl_crystal_density_method 'not measured'
_exptl_crystal_description needle
_exptl_crystal_F_000 2568
_exptl_crystal_size_max 0.40
_exptl_crystal_size_mid 0.10
_exptl_crystal_size_min 0.10
_platon_squeeze_details
;
;
_refine_diff_density_max 0.284
_refine_diff_density_min -0.255
_refine_diff_density_rms 0.059
_refine_ls_abs_structure_details 'Flack H D (1983), Acta Cryst. A39, 876-881'
_refine_ls_abs_structure_Flack -0.01(2)
_refine_ls_extinction_method none
_refine_ls_goodness_of_fit_ref 1.013
_refine_ls_hydrogen_treatment constr
_refine_ls_matrix_type full
_refine_ls_number_parameters 486
_refine_ls_number_reflns 8170
_refine_ls_number_restraints 13
_refine_ls_restrained_S_all 1.013
_refine_ls_R_factor_all 0.0501
_refine_ls_R_factor_gt 0.0379
_refine_ls_shift/su_max 0.002
_refine_ls_shift/su_mean 0.000
_refine_ls_structure_factor_coef Fsqd
_refine_ls_weighting_details 'calc w=1/[\s^2^(Fo^2^)+(0.0367P)^2^+0.0000P] where P=(Fo^2^+2Fc^2^)/3'
_refine_ls_weighting_scheme calc
_refine_ls_wR_factor_gt 0.0767
_refine_ls_wR_factor_ref 0.0808
_reflns_number_gt 6812
_reflns_number_total 8170
_reflns_threshold_expression >2\s(I)
_cod_data_source_file c3dt32264e.txt
_cod_data_source_block bj446
_cod_database_code 7021162

loop_
_symmetry_equiv_pos_as_xyz
'x, y, z'
'-x, -y, z+1/2'
'-y, x-y, z+1/3'
'-x+y, -x, z+2/3'
'x-y, x, z+1/6'
'y, -x+y, z+5/6'

loop_
_atom_site_label
_atom_site_type_symbol
_atom_site_fract_x
_atom_site_fract_y
_atom_site_fract_z
_atom_site_U_iso_or_equiv
_atom_site_adp_type
_atom_site_occupancy
_atom_site_symmetry_multiplicity
_atom_site_calc_flag
_atom_site_refinement_flags
_atom_site_disorder_assembly
_atom_site_disorder_group
C1 C 0.51870(17) 0.87537(16) 0.8360(3) 0.0220(9) Uani 1 1 d . . .
C2 C 0.48725(19) 0.85199(18) 1.0104(3) 0.0330(10) Uani 1 1 d . . .
H2 H 0.4840 0.8382 1.0834 0.040 Uiso 1 1 calc R . .
C3 C 0.45614(19) 0.87605(18) 0.9658(3) 0.0303(10) Uani 1 1 d . . .
H3 H 0.4267 0.8822 1.0010 0.036 Uiso 1 1 calc R . .
C4 C 0.56015(19) 0.82222(18) 0.9439(3) 0.0260(9) Uani 1 1 d . . .
C5 C 0.62106(19) 0.85796(19) 0.9693(3) 0.0298(10) Uani 1 1 d . . .
C6 C 0.6532(2) 0.8280(2) 0.9834(4) 0.0385(11) Uani 1 1 d . . .
H6 H 0.6949 0.8505 0.9993 0.046 Uiso 1 1 calc R . .
C7 C 0.6256(2) 0.7662(2) 0.9745(4) 0.0448(13) Uani 1 1 d . . .
H7 H 0.6484 0.7469 0.9858 0.054 Uiso 1 1 calc R . .
C8 C 0.5656(2) 0.7326(2) 0.9497(3) 0.0342(11) Uani 1 1 d . . .
H8 H 0.5474 0.6902 0.9442 0.041 Uiso 1 1 calc R . .
C9 C 0.5313(2) 0.75977(19) 0.9327(3) 0.0306(10) Uani 1 1 d . . .
C10 C 0.6509(2) 0.92454(19) 0.9861(4) 0.0373(11) Uani 1 1 d . . .
H10 H 0.6236 0.9379 0.9544 0.045 Uiso 1 1 calc R . .
C11 C 0.6561(2) 0.9386(2) 1.1096(4) 0.0495(13) Uani 1 1 d . . .
H11A H 0.6847 0.9286 1.1427 0.074 Uiso 1 1 calc R . .
H11B H 0.6167 0.9147 1.1440 0.074 Uiso 1 1 calc R . .
H11C H 0.6703 0.9814 1.1203 0.074 Uiso 1 1 calc R . .
C12 C 0.7108(2) 0.9605(2) 0.9306(4) 0.0561(14) Uani 1 1 d . . .
H12A H 0.7397 0.9508 0.9634 0.084 Uiso 1 1 calc R . .
H12B H 0.7252 1.0034 0.9397 0.084 Uiso 1 1 calc R . .
H12C H 0.7066 0.9505 0.8527 0.084 Uiso 1 1 calc R . .
C13 C 0.4641(2) 0.7215(2) 0.9075(3) 0.0367(11) Uani 1 1 d . . .
H13 H 0.4506 0.7488 0.8769 0.044 Uiso 1 1 calc R . .
C14 C 0.4282(2) 0.6938(2) 1.0144(4) 0.0555(14) Uani 1 1 d . . .
H14A H 0.4411 0.6673 1.0471 0.083 Uiso 1 1 calc R . .
H14B H 0.3852 0.6706 0.9977 0.083 Uiso 1 1 calc R . .
H14C H 0.4357 0.7261 1.0657 0.083 Uiso 1 1 calc R . .
C15 C 0.4490(2) 0.6727(2) 0.8253(4) 0.0466(13) Uani 1 1 d . . .
H15A H 0.4701 0.6905 0.7567 0.070 Uiso 1 1 calc R . .
H15B H 0.4056 0.6508 0.8122 0.070 Uiso 1 1 calc R . .
H15C H 0.4616 0.6449 0.8533 0.070 Uiso 1 1 calc R . .
C16 C 0.44859(18) 0.91017(19) 0.7775(3) 0.0265(10) Uani 1 1 d . . .
C17 C 0.40591(18) 0.86678(18) 0.7079(4) 0.0319(10) Uani 1 1 d . . .
C18 C 0.3813(2) 0.8869(2) 0.6301(4) 0.0399(12) Uani 1 1 d . . .
H18 H 0.3529 0.8588 0.5801 0.048 Uiso 1 1 calc R . .
C19 C 0.3961(2) 0.9460(2) 0.6223(4) 0.0473(13) Uani 1 1 d . . .
H19 H 0.3783 0.9584 0.5678 0.057 Uiso 1 1 calc R . .
C20 C 0.4372(2) 0.9870(2) 0.6944(4) 0.0409(11) Uani 1 1 d . . .
H20 H 0.4469 1.0278 0.6900 0.049 Uiso 1 1 calc R . .
C21 C 0.46499(18) 0.97038(19) 0.7738(4) 0.0324(10) Uani 1 1 d . . .
C22 C 0.38603(19) 0.80040(18) 0.7185(3) 0.0351(10) Uani 1 1 d . . .
H22 H 0.4207 0.7979 0.7494 0.042 Uiso 1 1 calc R . .
C23 C 0.3341(2) 0.7701(2) 0.8009(4) 0.0524(14) Uani 1 1 d . . .
H23A H 0.2993 0.7721 0.7737 0.079 Uiso 1 1 calc R . .
H23B H 0.3468 0.7910 0.8712 0.079 Uiso 1 1 calc R . .
H23C H 0.3233 0.7280 0.8105 0.079 Uiso 1 1 calc R . .
C24 C 0.3700(2) 0.7672(2) 0.6118(4) 0.0516(14) Uani 1 1 d . . .
H24A H 0.3339 0.7658 0.5819 0.077 Uiso 1 1 calc R . .
H24B H 0.3622 0.7262 0.6235 0.077 Uiso 1 1 calc R . .
H24C H 0.4034 0.7880 0.5603 0.077 Uiso 1 1 calc R . .
C25 C 0.50842(19) 1.01534(18) 0.8563(4) 0.0342(10) Uani 1 1 d . . .
H25 H 0.5328 0.9983 0.8873 0.041 Uiso 1 1 calc R . .
C26 C 0.4737(2) 1.0231(2) 0.9507(4) 0.0446(12) Uani 1 1 d . . .
H26A H 0.4497 1.0402 0.9228 0.067 Uiso 1 1 calc R . .
H26B H 0.5021 1.0502 1.0055 0.067 Uiso 1 1 calc R . .
H26C H 0.4470 0.9839 0.9841 0.067 Uiso 1 1 calc R . .
C27 C 0.5523(2) 1.0768(2) 0.8060(4) 0.0490(14) Uani 1 1 d . . .
H27A H 0.5706 1.0710 0.7403 0.073 Uiso 1 1 calc R . .
H27B H 0.5839 1.1009 0.8590 0.073 Uiso 1 1 calc R . .
H27C H 0.5305 1.0977 0.7865 0.073 Uiso 1 1 calc R . .
C28A C 0.7032(4) 0.9171(6) 0.6001(9) 0.0345(12) Uani 0.60(3) 1 d PG A 1
C29A C 0.7601(4) 0.9535(4) 0.5566(14) 0.053(4) Uani 0.60(3) 1 d PG A 1
H29A H 0.7661 0.9825 0.5025 0.063 Uiso 0.60(3) 1 calc PR A 1
C30A C 0.8082(3) 0.9476(5) 0.5923(19) 0.088(7) Uani 0.60(3) 1 d PG A 1
H30A H 0.8471 0.9725 0.5625 0.106 Uiso 0.60(3) 1 calc PR A 1
C31A C 0.7994(6) 0.9052(6) 0.6715(16) 0.093(7) Uani 0.60(3) 1 d PG A 1
H31A H 0.8322 0.9011 0.6959 0.112 Uiso 0.60(3) 1 calc PR A 1
C32A C 0.7424(8) 0.8688(6) 0.7150(10) 0.0644(18) Uani 0.60(3) 1 d PG A 1
H32A H 0.7364 0.8398 0.7692 0.077 Uiso 0.60(3) 1 calc PR A 1
C33A C 0.6943(6) 0.8747(7) 0.6794(10) 0.032(3) Uani 0.60(3) 1 d PGU A 1
H33A H 0.6554 0.8498 0.7091 0.038 Uiso 0.60(3) 1 calc PR A 1
C34 C 0.67148(18) 0.99499(18) 0.4904(3) 0.0257(9) Uani 1 1 d . A .
C35 C 0.6800(2) 1.0032(2) 0.3785(4) 0.0424(12) Uani 1 1 d . . .
H35 H 0.6697 0.9694 0.3329 0.051 Uiso 1 1 calc R . .
C36 C 0.7035(2) 1.0597(2) 0.3323(4) 0.0461(13) Uani 1 1 d . . .
H36 H 0.7094 1.0647 0.2556 0.055 Uiso 1 1 calc R . .
C37 C 0.7184(2) 1.10864(19) 0.3984(4) 0.0395(12) Uani 1 1 d . . .
H37 H 0.7333 1.1474 0.3672 0.047 Uiso 1 1 calc R . .
C38 C 0.7115(2) 1.1012(2) 0.5087(4) 0.0407(12) Uani 1 1 d . . .
H38 H 0.7231 1.1352 0.5543 0.049 Uiso 1 1 calc R . .
C39 C 0.68780(18) 1.04491(18) 0.5549(4) 0.0335(10) Uani 1 1 d . . .
H39 H 0.6827 1.0404 0.6318 0.040 Uiso 1 1 calc R . .
C40 C 0.61207(13) 0.86803(12) 0.43682(19) 0.0317(11) Uani 1 1 d G A .
C41 C 0.55444(12) 0.84891(13) 0.3981(2) 0.0400(12) Uani 1 1 d G . .
H41 H 0.5297 0.8614 0.4336 0.048 Uiso 1 1 calc R . .
C42 C 0.53305(13) 0.81144(14) 0.3075(2) 0.0503(14) Uani 1 1 d G . .
H42 H 0.4937 0.7984 0.2810 0.060 Uiso 1 1 calc R . .
C43 C 0.56928(18) 0.79310(13) 0.2556(2) 0.0671(19) Uani 1 1 d G . .
H43 H 0.5547 0.7675 0.1937 0.080 Uiso 1 1 calc R . .
C44 C 0.62691(17) 0.81222(14) 0.2943(2) 0.0594(16) Uani 1 1 d G . .
H44 H 0.6517 0.7997 0.2589 0.071 Uiso 1 1 calc R . .
C45 C 0.64831(12) 0.84969(14) 0.3849(2) 0.0452(12) Uani 1 1 d G . .
H45 H 0.6877 0.8628 0.4114 0.054 Uiso 1 1 calc R . .
N1 N 0.52452(15) 0.85108(14) 0.9308(2) 0.0238(8) Uani 1 1 d . . .
N2 N 0.47535(14) 0.88996(13) 0.8589(3) 0.0237(7) Uani 1 1 d . . .
O1 O 0.62361(12) 0.97736(13) 0.7691(2) 0.0335(7) Uani 1 1 d . . .
O2 O 0.57993(13) 0.97693(12) 0.7030(3) 0.0374(7) Uani 1 1 d . . .
P1 P 0.63894(5) 0.92076(5) 0.55314(9) 0.0254(2) Uani 1 1 d . . .
Cl1 Cl 0.52621(5) 0.79684(5) 0.65436(9) 0.0381(3) Uani 1 1 d . . .
Rh1 Rh 0.570350(14) 0.895984(13) 0.69976(2) 0.02290(8) Uani 1 1 d . A .
C28B C 0.7049(6) 0.9169(8) 0.6105(13) 0.0345(12) Uani 0.40(3) 1 d PG A 2
C29B C 0.7612(6) 0.9680(8) 0.619(2) 0.061(7) Uani 0.40(3) 1 d PG A 2
H29B H 0.7687 1.0044 0.5854 0.073 Uiso 0.40(3) 1 calc PR A 2
C30B C 0.8066(5) 0.9660(9) 0.677(2) 0.090(9) Uani 0.40(3) 1 d PG A 2
H30B H 0.8451 1.0009 0.6832 0.107 Uiso 0.40(3) 1 calc PR A 2
C31B C 0.7957(9) 0.9127(10) 0.7268(18) 0.120(14) Uani 0.40(3) 1 d PG A 2
H31B H 0.8267 0.9113 0.7665 0.144 Uiso 0.40(3) 1 calc PR A 2
C32B C 0.7393(11) 0.8616(7) 0.7181(16) 0.0644(18) Uani 0.40(3) 1 d PG A 2
H32B H 0.7319 0.8252 0.7519 0.077 Uiso 0.40(3) 1 calc PR A 2
C33B C 0.6939(9) 0.8636(6) 0.6600(18) 0.036(5) Uani 0.40(3) 1 d PGU A 2
H33B H 0.6554 0.8287 0.6541 0.043 Uiso 0.40(3) 1 calc PR A 2

loop_
_atom_site_aniso_label
_atom_site_aniso_U_11
_atom_site_aniso_U_22
_atom_site_aniso_U_33
_atom_site_aniso_U_23
_atom_site_aniso_U_13
_atom_site_aniso_U_12
C1 0.025(2) 0.0156(19) 0.022(2) -0.0019(16) -0.0023(16) 0.0071(17)
C2 0.048(3) 0.036(3) 0.018(2) 0.0011(18) 0.006(2) 0.023(2)
C3 0.036(3) 0.030(2) 0.025(2) 0.0015(19) 0.0114(19) 0.016(2)
C4 0.040(3) 0.032(2) 0.015(2) -0.0005(18) -0.0019(19) 0.024(2)
C5 0.036(3) 0.034(2) 0.018(2) -0.0016(18) -0.0012(19) 0.017(2)
C6 0.042(3) 0.043(3) 0.036(3) -0.005(2) -0.007(2) 0.025(2)
C7 0.064(4) 0.050(3) 0.038(3) -0.008(2) -0.011(3) 0.042(3)
C8 0.048(3) 0.035(3) 0.028(3) 0.002(2) 0.001(2) 0.027(2)
C9 0.046(3) 0.035(3) 0.015(2) -0.0001(18) 0.0015(19) 0.023(2)
C10 0.045(3) 0.032(3) 0.036(3) 0.003(2) -0.005(2) 0.020(2)
C11 0.073(4) 0.039(3) 0.036(3) -0.004(2) -0.002(3) 0.028(3)
C12 0.056(4) 0.052(3) 0.047(3) 0.001(3) -0.002(3) 0.017(3)
C13 0.043(3) 0.036(3) 0.033(3) 0.003(2) -0.001(2) 0.021(2)
C14 0.057(3) 0.050(3) 0.055(4) 0.009(3) 0.017(3) 0.023(3)
C15 0.058(3) 0.032(3) 0.038(3) -0.003(2) -0.011(2) 0.013(2)
C16 0.025(2) 0.033(2) 0.023(2) 0.0045(19) 0.0052(18) 0.015(2)
C17 0.029(2) 0.039(2) 0.031(2) 0.005(2) 0.004(2) 0.019(2)
C18 0.037(3) 0.053(3) 0.031(3) 0.001(2) -0.002(2) 0.024(2)
C19 0.043(3) 0.061(4) 0.045(3) 0.011(3) 0.002(2) 0.031(3)
C20 0.047(3) 0.038(3) 0.050(3) 0.014(3) 0.007(3) 0.031(2)
C21 0.030(2) 0.031(2) 0.036(3) 0.004(2) 0.009(2) 0.015(2)
C22 0.030(2) 0.032(2) 0.036(3) -0.009(2) -0.008(2) 0.011(2)
C23 0.045(3) 0.035(3) 0.053(3) 0.001(2) 0.005(3) 0.001(2)
C24 0.053(3) 0.048(3) 0.048(3) -0.015(3) -0.008(3) 0.020(3)
C25 0.033(2) 0.028(2) 0.043(3) 0.001(2) 0.004(2) 0.016(2)
C26 0.042(3) 0.043(3) 0.047(3) -0.005(2) 0.001(2) 0.020(2)
C27 0.045(3) 0.033(3) 0.065(4) -0.001(2) 0.014(3) 0.017(2)
C28A 0.037(3) 0.033(3) 0.037(3) 0.006(2) 0.003(2) 0.020(2)
C29A 0.042(5) 0.043(6) 0.079(11) 0.020(7) -0.003(6) 0.026(5)
C30A 0.033(6) 0.081(9) 0.152(19) 0.057(10) 0.009(8) 0.031(6)
C31A 0.049(9) 0.067(9) 0.160(18) 0.021(9) -0.036(9) 0.025(8)
C32A 0.073(5) 0.049(4) 0.090(5) 0.007(4) -0.009(4) 0.044(4)
C33A 0.040(5) 0.031(5) 0.030(6) -0.010(5) 0.006(4) 0.022(4)
C34 0.025(2) 0.024(2) 0.026(2) -0.0017(18) 0.0005(18) 0.0110(19)
C35 0.052(3) 0.033(3) 0.029(3) -0.003(2) 0.002(2) 0.012(2)
C36 0.063(3) 0.038(3) 0.024(3) 0.009(2) 0.000(2) 0.015(3)
C37 0.049(3) 0.024(2) 0.039(3) 0.007(2) -0.001(2) 0.012(2)
C38 0.043(3) 0.029(3) 0.044(3) -0.005(2) 0.007(2) 0.014(2)
C39 0.035(2) 0.026(2) 0.032(3) -0.0037(19) 0.006(2) 0.010(2)
C40 0.044(3) 0.021(2) 0.023(2) 0.0018(19) 0.008(2) 0.011(2)
C41 0.047(3) 0.032(3) 0.029(3) 0.004(2) 0.003(2) 0.011(2)
C42 0.067(4) 0.027(3) 0.029(3) -0.002(2) -0.009(3) 0.003(3)
C43 0.122(6) 0.025(3) 0.031(3) -0.003(2) 0.006(4) 0.020(3)
C44 0.105(5) 0.049(3) 0.027(3) -0.003(2) 0.021(3) 0.040(4)
C45 0.067(3) 0.035(3) 0.031(3) 0.001(2) 0.012(2) 0.024(3)
N1 0.034(2) 0.0221(18) 0.0158(19) -0.0028(14) -0.0018(15) 0.0146(16)
N2 0.0283(18) 0.0271(18) 0.0137(17) 0.0052(15) 0.0040(15) 0.0123(15)
O1 0.0337(17) 0.0378(17) 0.0221(16) 0.0042(13) -0.0028(13) 0.0127(14)
O2 0.0457(18) 0.0291(16) 0.0413(18) 0.0013(15) 0.0048(16) 0.0217(14)
P1 0.0300(6) 0.0248(6) 0.0219(6) 0.0000(5) 0.0030(5) 0.0139(5)
Cl1 0.0491(7) 0.0292(6) 0.0331(6) 0.0006(5) 0.0098(5) 0.0173(5)
Rh1 0.02729(18) 0.02367(17) 0.01869(14) 0.00147(14) 0.00257(14) 0.01345(15)
C28B 0.037(3) 0.033(3) 0.037(3) 0.006(2) 0.003(2) 0.020(2)
C29B 0.034(8) 0.043(10) 0.081(16) 0.040(11) 0.000(9) 0.002(7)
C30B 0.035(8) 0.107(16) 0.11(2) 0.058(16) 0.005(10) 0.026(9)
C31B 0.061(15) 0.12(2) 0.20(3) 0.10(2) 0.016(17) 0.055(16)
C32B 0.073(5) 0.049(4) 0.090(5) 0.007(4) -0.009(4) 0.044(4)
C33B 0.052(8) 0.026(7) 0.043(9) -0.009(6) 0.001(6) 0.030(6)

loop_
_atom_type_symbol
_atom_type_description
_atom_type_scat_dispersion_real
_atom_type_scat_dispersion_imag
_atom_type_scat_source
C C 0.0033 0.0016 'International Tables Vol C Tables 4.2.6.8 and 6.1.1.4'
H H 0.0000 0.0000 'International Tables Vol C Tables 4.2.6.8 and 6.1.1.4'
N N 0.0061 0.0033 'International Tables Vol C Tables 4.2.6.8 and 6.1.1.4'
O O 0.0106 0.0060 'International Tables Vol C Tables 4.2.6.8 and 6.1.1.4'
P P 0.1023 0.0942 'International Tables Vol C Tables 4.2.6.8 and 6.1.1.4'
Cl Cl 0.1484 0.1585 'International Tables Vol C Tables 4.2.6.8 and 6.1.1.4'
Rh Rh -1.1178 0.9187 'International Tables Vol C Tables 4.2.6.8 and 6.1.1.4'

loop_
_geom_angle_atom_site_label_1
_geom_angle_atom_site_label_2
_geom_angle_atom_site_label_3
_geom_angle
N1 C1 N2 103.9(3)
N1 C1 Rh1 127.8(3)
N2 C1 Rh1 127.7(3)
C3 C2 N1 107.4(4)
C3 C2 H2 126.3
N1 C2 H2 126.3
C2 C3 N2 106.6(4)
C2 C3 H3 126.7
N2 C3 H3 126.7
C5 C4 C9 123.5(4)
C5 C4 N1 118.4(4)
C9 C4 N1 118.0(4)
C6 C5 C4 116.3(4)
C6 C5 C10 120.6(4)
C4 C5 C10 123.1(4)
C7 C6 C5 121.3(4)
C7 C6 H6 119.3
C5 C6 H6 119.3
C8 C7 C6 120.7(4)
C8 C7 H7 119.6
C6 C7 H7 119.6
C7 C8 C9 120.8(4)
C7 C8 H8 119.6
C9 C8 H8 119.6
C8 C9 C4 117.3(4)
C8 C9 C13 120.2(4)
C4 C9 C13 122.4(4)
C5 C10 C12 114.9(4)
C5 C10 C11 109.6(4)
C12 C10 C11 110.8(4)
C5 C10 H10 107.0
C12 C10 H10 107.0
C11 C10 H10 107.0
C10 C11 H11A 109.5
C10 C11 H11B 109.5
H11A C11 H11B 109.5
C10 C11 H11C 109.5
H11A C11 H11C 109.5
H11B C11 H11C 109.5
C10 C12 H12A 109.5
C10 C12 H12B 109.5
H12A C12 H12B 109.5
C10 C12 H12C 109.5
H12A C12 H12C 109.5
H12B C12 H12C 109.5
C15 C13 C9 114.1(4)
C15 C13 C14 109.7(4)
C9 C13 C14 110.2(4)
C15 C13 H13 107.5
C9 C13 H13 107.5
C14 C13 H13 107.5
C13 C14 H14A 109.5
C13 C14 H14B 109.5
H14A C14 H14B 109.5
C13 C14 H14C 109.5
H14A C14 H14C 109.5
H14B C14 H14C 109.5
C13 C15 H15A 109.5
C13 C15 H15B 109.5
H15A C15 H15B 109.5
C13 C15 H15C 109.5
H15A C15 H15C 109.5
H15B C15 H15C 109.5
C21 C16 C17 123.4(4)
C21 C16 N2 119.3(4)
C17 C16 N2 117.3(4)
C18 C17 C16 116.5(4)
C18 C17 C22 121.3(4)
C16 C17 C22 122.1(4)
C19 C18 C17 122.5(5)
C19 C18 H18 118.8
C17 C18 H18 118.8
C18 C19 C20 119.1(5)
C18 C19 H19 120.4
C20 C19 H19 120.4
C19 C20 C21 121.8(4)
C19 C20 H20 119.1
C21 C20 H20 119.1
C16 C21 C20 116.7(4)
C16 C21 C25 121.6(4)
C20 C21 C25 121.6(4)
C24 C22 C17 113.9(4)
C24 C22 C23 111.2(4)
C17 C22 C23 110.1(4)
C24 C22 H22 107.1
C17 C22 H22 107.1
C23 C22 H22 107.1
C22 C23 H23A 109.5
C22 C23 H23B 109.5
H23A C23 H23B 109.5
C22 C23 H23C 109.5
H23A C23 H23C 109.5
H23B C23 H23C 109.5
C22 C24 H24A 109.5
C22 C24 H24B 109.5
H24A C24 H24B 109.5
C22 C24 H24C 109.5
H24A C24 H24C 109.5
H24B C24 H24C 109.5
C21 C25 C26 110.3(3)
C21 C25 C27 113.4(4)
C26 C25 C27 110.2(4)
C21 C25 H25 107.6
C26 C25 H25 107.6
C27 C25 H25 107.6
C25 C26 H26A 109.5
C25 C26 H26B 109.5
H26A C26 H26B 109.5
C25 C26 H26C 109.5
H26A C26 H26C 109.5
H26B C26 H26C 109.5
C25 C27 H27A 109.5
C25 C27 H27B 109.5
H27A C27 H27B 109.5
C25 C27 H27C 109.5
H27A C27 H27C 109.5
H27B C27 H27C 109.5
C29A C28A C33A 120.0
C29A C28A P1 121.9(7)
C33A C28A P1 118.1(7)
C30A C29A C28A 120.0
C30A C29A H29A 120.0
C28A C29A H29A 120.0
C29A C30A C31A 120.0
C29A C30A H30A 120.0
C31A C30A H30A 120.0
C32A C31A C30A 120.0
C32A C31A H31A 120.0
C30A C31A H31A 120.0
C31A C32A C33A 120.0
C31A C32A H32A 120.0
C33A C32A H32A 120.0
C32A C33A C28A 120.0
C32A C33A H33A 120.0
C28A C33A H33A 120.0
C39 C34 C35 118.3(4)
C39 C34 P1 119.8(3)
C35 C34 P1 122.0(3)
C36 C35 C34 121.0(4)
C36 C35 H35 119.5
C34 C35 H35 119.5
C37 C36 C35 119.5(4)
C37 C36 H36 120.2
C35 C36 H36 120.2
C38 C37 C36 119.7(4)
C38 C37 H37 120.1
C36 C37 H37 120.1
C37 C38 C39 120.8(4)
C37 C38 H38 119.6
C39 C38 H38 119.6
C38 C39 C34 120.6(4)
C38 C39 H39 119.7
C34 C39 H39 119.7
C41 C40 C45 120.0
C41 C40 P1 117.67(17)
C45 C40 P1 122.26(17)
C40 C41 C42 120.0
C40 C41 H41 120.0
C42 C41 H41 120.0
C43 C42 C41 120.0
C43 C42 H42 120.0
C41 C42 H42 120.0
C44 C43 C42 120.0
C44 C43 H43 120.0
C42 C43 H43 120.0
C43 C44 C45 120.0
C43 C44 H44 120.0
C45 C44 H44 120.0
C44 C45 C40 120.0
C44 C45 H45 120.0
C40 C45 H45 120.0
C1 N1 C2 111.1(3)
C1 N1 C4 124.9(3)
C2 N1 C4 123.7(3)
C1 N2 C3 110.9(3)
C1 N2 C16 123.7(3)
C3 N2 C16 125.0(3)
O2 O1 Rh1 67.57(16)
O1 O2 Rh1 72.04(17)
C28A P1 C34 103.7(5)
C28A P1 C40 103.0(3)
C34 P1 C40 104.46(16)
C28A P1 C28B 3.2(7)
C34 P1 C28B 105.0(6)
C40 P1 C28B 105.4(5)
C28A P1 Rh1 108.8(4)
C34 P1 Rh1 119.37(13)
C40 P1 Rh1 115.65(10)
C28B P1 Rh1 105.7(5)
O2 Rh1 O1 40.39(11)
O2 Rh1 C1 88.82(13)
O1 Rh1 C1 86.60(13)
O2 Rh1 Cl1 156.21(10)
O1 Rh1 Cl1 163.23(9)
C1 Rh1 Cl1 90.79(11)
O2 Rh1 P1 92.74(9)
O1 Rh1 P1 90.73(9)
C1 Rh1 P1 173.84(11)
Cl1 Rh1 P1 90.17(4)
C29B C28B C33B 120.0
C29B C28B P1 121.1(10)
C33B C28B P1 118.1(10)
C28B C29B C30B 120.0
C28B C29B H29B 120.0
C30B C29B H29B 120.0
C31B C30B C29B 120.0
C31B C30B H30B 120.0
C29B C30B H30B 120.0
C30B C31B C32B 120.0
C30B C31B H31B 120.0
C32B C31B H31B 120.0
C31B C32B C33B 120.0
C31B C32B H32B 120.0
C33B C32B H32B 120.0
C32B C33B C28B 120.0
C32B C33B H33B 120.0
C28B C33B H33B 120.0

loop_
_geom_bond_atom_site_label_1
_geom_bond_atom_site_label_2
_geom_bond_distance
C1 N1 1.362(5)
C1 N2 1.371(5)
C1 Rh1 2.031(4)
C2 C3 1.347(6)
C2 N1 1.375(5)
C2 H2 0.9500
C3 N2 1.382(5)
C3 H3 0.9500
C4 C5 1.397(6)
C4 C9 1.398(6)
C4 N1 1.447(5)
C5 C6 1.392(6)
C5 C10 1.499(6)
C6 C7 1.381(6)
C6 H6 0.9500
C7 C8 1.372(6)
C7 H7 0.9500
C8 C9 1.387(6)
C8 H8 0.9500
C9 C13 1.532(6)
C10 C12 1.504(7)
C10 C11 1.546(6)
C10 H10 1.0000
C11 H11A 0.9800
C11 H11B 0.9800
C11 H11C 0.9800
C12 H12A 0.9800
C12 H12B 0.9800
C12 H12C 0.9800
C13 C15 1.501(6)
C13 C14 1.554(6)
C13 H13 1.0000
C14 H14A 0.9800
C14 H14B 0.9800
C14 H14C 0.9800
C15 H15A 0.9800
C15 H15B 0.9800
C15 H15C 0.9800
C16 C21 1.386(6)
C16 C17 1.397(6)
C16 N2 1.447(5)
C17 C18 1.381(6)
C17 C22 1.522(6)
C18 C19 1.369(7)
C18 H18 0.9500
C19 C20 1.376(7)
C19 H19 0.9500
C20 C21 1.394(6)
C20 H20 0.9500
C21 C25 1.521(6)
C22 C24 1.501(6)
C22 C23 1.538(6)
C22 H22 1.0000
C23 H23A 0.9800
C23 H23B 0.9800
C23 H23C 0.9800
C24 H24A 0.9800
C24 H24B 0.9800
C24 H24C 0.9800
C25 C26 1.534(6)
C25 C27 1.538(6)
C25 H25 1.0000
C26 H26A 0.9800
C26 H26B 0.9800
C26 H26C 0.9800
C27 H27A 0.9800
C27 H27B 0.9800
C27 H27C 0.9800
C28A C29A 1.3900
C28A C33A 1.3900
C28A P1 1.794(9)
C29A C30A 1.3900
C29A H29A 0.9500
C30A C31A 1.3900
C30A H30A 0.9500
C31A C32A 1.3900
C31A H31A 0.9500
C32A C33A 1.3900
C32A H32A 0.9500
C33A H33A 0.9500
C34 C39 1.381(6)
C34 C35 1.387(6)
C34 P1 1.826(4)
C35 C36 1.386(6)
C35 H35 0.9500
C36 C37 1.380(6)
C36 H36 0.9500
C37 C38 1.364(6)
C37 H37 0.9500
C38 C39 1.379(6)
C38 H38 0.9500
C39 H39 0.9500
C40 C41 1.3900
C40 C45 1.3900
C40 P1 1.846(2)
C41 C42 1.3900
C41 H41 0.9500
C42 C43 1.3900
C42 H42 0.9500
C43 C44 1.3900
C43 H43 0.9500
C44 C45 1.3900
C44 H44 0.9500
C45 H45 0.9500
O1 O2 1.380(4)
O1 Rh1 2.026(3)
O2 Rh1 1.969(3)
P1 C28B 1.883(15)
P1 Rh1 2.3697(11)
Cl1 Rh1 2.2797(11)
C28B C29B 1.3900
C28B C33B 1.3900
C29B C30B 1.3900
C29B H29B 0.9500
C30B C31B 1.3900
C30B H30B 0.9500
C31B C32B 1.3900
C31B H31B 0.9500
C32B C33B 1.3900
C32B H32B 0.9500
C33B H33B 0.9500

loop_
_geom_torsion_atom_site_label_1
_geom_torsion_atom_site_label_2
_geom_torsion_atom_site_label_3
_geom_torsion_atom_site_label_4
_geom_torsion
N1 C2 C3 N2 -0.4(5)
C9 C4 C5 C6 0.1(6)
N1 C4 C5 C6 178.7(4)
C9 C4 C5 C10 -177.2(4)
N1 C4 C5 C10 1.4(6)
C4 C5 C6 C7 -1.2(6)
C10 C5 C6 C7 176.2(4)
C5 C6 C7 C8 1.1(7)
C6 C7 C8 C9 0.2(7)
C7 C8 C9 C4 -1.2(6)
C7 C8 C9 C13 -178.7(4)
C5 C4 C9 C8 1.1(6)
N1 C4 C9 C8 -177.5(3)
C5 C4 C9 C13 178.5(4)
N1 C4 C9 C13 -0.1(6)
C6 C5 C10 C12 47.6(6)
C4 C5 C10 C12 -135.2(4)
C6 C5 C10 C11 -78.0(5)
C4 C5 C10 C11 99.2(5)
C8 C9 C13 C15 -44.5(5)
C4 C9 C13 C15 138.2(4)
C8 C9 C13 C14 79.3(5)
C4 C9 C13 C14 -97.9(5)
C21 C16 C17 C18 2.2(6)
N2 C16 C17 C18 -179.4(4)
C21 C16 C17 C22 -176.2(4)
N2 C16 C17 C22 2.2(6)
C16 C17 C18 C19 -1.7(7)
C22 C17 C18 C19 176.7(4)
C17 C18 C19 C20 0.0(7)
C18 C19 C20 C21 1.3(7)
C17 C16 C21 C20 -0.9(6)
N2 C16 C21 C20 -179.3(4)
C17 C16 C21 C25 175.6(4)
N2 C16 C21 C25 -2.7(6)
C19 C20 C21 C16 -0.9(7)
C19 C20 C21 C25 -177.5(4)
C18 C17 C22 C24 34.2(6)
C16 C17 C22 C24 -147.5(4)
C18 C17 C22 C23 -91.4(5)
C16 C17 C22 C23 86.8(5)
C16 C21 C25 C26 -94.8(5)
C20 C21 C25 C26 81.6(5)
C16 C21 C25 C27 141.2(4)
C20 C21 C25 C27 -42.4(6)
C33A C28A C29A C30A 0.0
P1 C28A C29A C30A -177.4(8)
C28A C29A C30A C31A 0.0
C29A C30A C31A C32A 0.0
C30A C31A C32A C33A 0.0
C31A C32A C33A C28A 0.0
C29A C28A C33A C32A 0.0
P1 C28A C33A C32A 177.5(8)
C39 C34 C35 C36 -0.9(7)
P1 C34 C35 C36 178.5(4)
C34 C35 C36 C37 -0.3(7)
C35 C36 C37 C38 2.0(7)
C36 C37 C38 C39 -2.4(7)
C37 C38 C39 C34 1.1(7)
C35 C34 C39 C38 0.6(7)
P1 C34 C39 C38 -178.9(3)
C45 C40 C41 C42 0.0
P1 C40 C41 C42 177.0(2)
C40 C41 C42 C43 0.0
C41 C42 C43 C44 0.0
C42 C43 C44 C45 0.0
C43 C44 C45 C40 0.0
C41 C40 C45 C44 0.0
P1 C40 C45 C44 -176.8(2)
N2 C1 N1 C2 -1.5(4)
Rh1 C1 N1 C2 170.8(3)
N2 C1 N1 C4 172.4(3)
Rh1 C1 N1 C4 -15.4(5)
C3 C2 N1 C1 1.2(5)
C3 C2 N1 C4 -172.7(4)
C5 C4 N1 C1 86.8(5)
C9 C4 N1 C1 -94.5(5)
C5 C4 N1 C2 -100.0(5)
C9 C4 N1 C2 78.6(5)
N1 C1 N2 C3 1.2(4)
Rh1 C1 N2 C3 -171.0(3)
N1 C1 N2 C16 -171.7(3)
Rh1 C1 N2 C16 16.0(5)
C2 C3 N2 C1 -0.5(4)
C2 C3 N2 C16 172.3(4)
C21 C16 N2 C1 -105.4(4)
C17 C16 N2 C1 76.2(5)
C21 C16 N2 C3 82.7(5)
C17 C16 N2 C3 -95.7(5)
C29A C28A P1 C34 -21.4(9)
C33A C28A P1 C34 161.1(6)
C29A C28A P1 C40 87.3(9)
C33A C28A P1 C40 -90.2(6)
C29A C28A P1 C28B -135(17)
C33A C28A P1 C28B 47(16)
C29A C28A P1 Rh1 -149.5(8)
C33A C28A P1 Rh1 33.1(6)
C39 C34 P1 C28A -82.3(5)
C35 C34 P1 C28A 98.3(5)
C39 C34 P1 C40 170.1(3)
C35 C34 P1 C40 -9.3(4)
C39 C34 P1 C28B -79.3(6)
C35 C34 P1 C28B 101.3(6)
C39 C34 P1 Rh1 38.9(4)
C35 C34 P1 Rh1 -140.5(3)
C41 C40 P1 C28A 164.5(5)
C45 C40 P1 C28A -18.5(5)
C41 C40 P1 C34 -87.3(2)
C45 C40 P1 C34 89.6(2)
C41 C40 P1 C28B 162.3(6)
C45 C40 P1 C28B -20.8(6)
C41 C40 P1 Rh1 45.95(18)
C45 C40 P1 Rh1 -137.14(14)
O1 O2 Rh1 C1 86.13(19)
O1 O2 Rh1 Cl1 175.43(17)
O1 O2 Rh1 P1 -87.90(17)
O2 O1 Rh1 C1 -92.2(2)
O2 O1 Rh1 Cl1 -173.6(2)
O2 O1 Rh1 P1 93.37(17)
N1 C1 Rh1 O2 -128.9(3)
N2 C1 Rh1 O2 41.6(3)
N1 C1 Rh1 O1 -88.5(3)
N2 C1 Rh1 O1 82.0(3)
N1 C1 Rh1 Cl1 74.9(3)
N2 C1 Rh1 Cl1 -114.6(3)
N1 C1 Rh1 P1 -24.1(12)
N2 C1 Rh1 P1 146.4(8)
C28A P1 Rh1 O2 115.1(4)
C34 P1 Rh1 O2 -3.54(18)
C40 P1 Rh1 O2 -129.56(14)
C28B P1 Rh1 O2 114.3(6)
C28A P1 Rh1 O1 74.7(4)
C34 P1 Rh1 O1 -43.90(17)
C40 P1 Rh1 O1 -169.92(14)
C28B P1 Rh1 O1 73.9(6)
C28A P1 Rh1 C1 10.5(11)
C34 P1 Rh1 C1 -108.1(10)
C40 P1 Rh1 C1 125.9(10)
C28B P1 Rh1 C1 9.7(12)
C28A P1 Rh1 Cl1 -88.5(4)
C34 P1 Rh1 Cl1 152.84(16)
C40 P1 Rh1 Cl1 26.82(12)
C28B P1 Rh1 Cl1 -89.3(5)
C28A P1 C28B C29B 80(17)
C34 P1 C28B C29B 12.8(13)
C40 P1 C28B C29B 122.8(12)
Rh1 P1 C28B C29B -114.3(13)
C28A P1 C28B C33B -110(17)
C34 P1 C28B C33B -177.3(9)
C40 P1 C28B C33B -67.3(10)
Rh1 P1 C28B C33B 55.6(11)
C33B C28B C29B C30B 0.0
P1 C28B C29B C30B 169.8(11)
C28B C29B C30B C31B 0.0
C29B C30B C31B C32B 0.0
C30B C31B C32B C33B 0.0
C31B C32B C33B C28B 0.0
C29B C28B C33B C32B 0.0
P1 C28B C33B C32B -170.1(11)

loop_
_platon_squeeze_void_nr
_platon_squeeze_void_average_x
_platon_squeeze_void_average_y
_platon_squeeze_void_average_z
_platon_squeeze_void_volume
_platon_squeeze_void_count_electrons
_platon_squeeze_void_content
1 0.000 0.000 -0.009 1091 149 ' '
